data_4109285
loop_
_publ_author_name
'Keith Man-Chung Wong'
'Ling-Ling Hung'
'Wai Han Lam'
'Nianyong Zhu'
'Vivian Wing-Wah Yam'

_publ_section_title
;
 A Class of Luminescent Cyclometalated Alkynylgold(III) Complexes:
 Synthesis, Characterization, and Electrochemical, Photophysical, and
 Computational Studies of [Au(C^N^C)(C\\tbCR)] (C^N^C = \k3C,N,C
 Bis-cyclometalated 2,6-Diphenylpyridyl)
;
_journal_name_full 'Journal of the American Chemical Society'
_journal_page_first 4350
_journal_page_last 4365
_journal_paper_doi 10.1021/ja068264u
_journal_volume 129
_journal_year 2007
_chemical_formula_moiety 'C25 H24 Au N'
_chemical_formula_sum 'C25 H24 Au N'
_chemical_formula_weight 535.42
_chemical_name_systematic
;
 ?
;
_space_group_IT_number 2
_symmetry_cell_setting triclinic
_symmetry_space_group_name_Hall '-P 1'
_symmetry_space_group_name_H-M 'P -1'
_atom_sites_solution_hydrogens geom
_atom_sites_solution_primary direct
_atom_sites_solution_secondary difmap
_audit_creation_method SHELXL-97
_cell_angle_alpha 84.67(3)
_cell_angle_beta 81.18(3)
_cell_angle_gamma 84.33(3)
_cell_formula_units_Z 2
_cell_length_a 8.2820(17)
_cell_length_b 9.0290(18)
_cell_length_c 13.870(3)
_cell_measurement_reflns_used 0
_cell_measurement_temperature 253(2)
_cell_measurement_theta_max 0
_cell_measurement_theta_min 0
_cell_volume 1016.7(4)
_computing_cell_refinement scalepack
_computing_data_collection marcontrol
_computing_data_reduction denzo
_computing_molecular_graphics 'Ortep-3 for Windows (Farrugia, 1997)'
_computing_publication_material 'WinGX publication routines (Farrugia, 1999)'
_computing_structure_refinement 'SHELXL-97 (Sheldrick, 1997)'
_computing_structure_solution 'SHELXS-97 (Sheldrick, 1997)'
_diffrn_ambient_temperature 253(2)
_diffrn_measured_fraction_theta_full 0.880
_diffrn_measured_fraction_theta_max 0.880
_diffrn_measurement_device_type 'marresearch IPDS mar300'
_diffrn_measurement_method oscillation
_diffrn_radiation_monochromator graphite
_diffrn_radiation_source 'fine-focus sealed tube'
_diffrn_radiation_type MoK\a
_diffrn_radiation_wavelength 0.71073
_diffrn_reflns_av_R_equivalents 0.0552
_diffrn_reflns_av_sigmaI/netI 0.0801
_diffrn_reflns_limit_h_max 9
_diffrn_reflns_limit_h_min -9
_diffrn_reflns_limit_k_max 10
_diffrn_reflns_limit_k_min -10
_diffrn_reflns_limit_l_max 15
_diffrn_reflns_limit_l_min -16
_diffrn_reflns_number 5744
_diffrn_reflns_theta_full 25.45
_diffrn_reflns_theta_max 25.45
_diffrn_reflns_theta_min 2.50
_exptl_absorpt_coefficient_mu 7.243
_exptl_absorpt_correction_type none
_exptl_crystal_colour yellow
_exptl_crystal_density_diffrn 1.749
_exptl_crystal_description prism
_exptl_crystal_F_000 520
_exptl_crystal_size_max 0.5
_exptl_crystal_size_mid 0.4
_exptl_crystal_size_min 0.2
_refine_diff_density_max 2.311
_refine_diff_density_min -3.313
_refine_diff_density_rms 0.224
_refine_ls_extinction_method none
_refine_ls_goodness_of_fit_ref 1.055
_refine_ls_hydrogen_treatment constr
_refine_ls_matrix_type full
_refine_ls_number_parameters 244
_refine_ls_number_reflns 3299
_refine_ls_number_restraints 0
_refine_ls_restrained_S_all 1.055
_refine_ls_R_factor_all 0.0524
_refine_ls_R_factor_gt 0.0500
_refine_ls_shift/su_max 0.001
_refine_ls_shift/su_mean 0.000
_refine_ls_structure_factor_coef Fsqd
_refine_ls_weighting_details 'calc w=1/[\s^2^(Fo^2^)+(0.0808P)^2^+0.0000P] where P=(Fo^2^+2Fc^2^)/3'
_refine_ls_weighting_scheme calc
_refine_ls_wR_factor_gt 0.1277
_refine_ls_wR_factor_ref 0.1286
_reflns_number_gt 2990
_reflns_number_total 3299
_reflns_threshold_expression >2sigma(I)
_cod_data_source_file ja068264usi20061118_011527.cif
_cod_data_source_block mar1124
_cod_database_code 4109285

loop_
_symmetry_equiv_pos_as_xyz
'x, y, z'
'-x, -y, -z'

loop_
_atom_site_label
_atom_site_type_symbol
_atom_site_fract_x
_atom_site_fract_y
_atom_site_fract_z
_atom_site_U_iso_or_equiv
_atom_site_adp_type
_atom_site_occupancy
_atom_site_symmetry_multiplicity
_atom_site_calc_flag
_atom_site_refinement_flags
Au1 Au 0.20008(3) 0.08621(3) 0.09256(2) 0.03976(17) Uani 1 1 d .
N1 N 0.2148(9) -0.0786(8) 0.0045(6) 0.0406(16) Uani 1 1 d .
C1 C 0.1870(12) 0.2452(11) 0.1833(8) 0.048(2) Uani 1 1 d .
C2 C 0.1781(13) 0.3253(11) 0.2464(8) 0.057(2) Uani 1 1 d .
C3 C 0.163(2) 0.4239(13) 0.3293(9) 0.077(4) Uani 1 1 d .
H3A H 0.2024 0.5195 0.3040 0.093 Uiso 1 1 calc R
H3B H 0.0477 0.4416 0.3557 0.093 Uiso 1 1 calc R
C4 C 0.253(3) 0.362(2) 0.4084(12) 0.128(7) Uani 1 1 d .
H4A H 0.2290 0.4291 0.4602 0.154 Uiso 1 1 calc R
H4B H 0.2088 0.2681 0.4343 0.154 Uiso 1 1 calc R
C5 C 0.414(2) 0.336(3) 0.3892(14) 0.161(11) Uani 1 1 d .
H5A H 0.4556 0.4306 0.3637 0.193 Uiso 1 1 calc R
H5B H 0.4353 0.2715 0.3357 0.193 Uiso 1 1 calc R
C6 C 0.524(2) 0.267(2) 0.4665(13) 0.118(6) Uani 1 1 d .
H6A H 0.5047 0.3307 0.5206 0.142 Uiso 1 1 calc R
H6B H 0.4860 0.1709 0.4917 0.142 Uiso 1 1 calc R
C7 C 0.692(3) 0.247(3) 0.4368(16) 0.177(11) Uani 1 1 d .
H7A H 0.7301 0.3438 0.4124 0.212 Uiso 1 1 calc R
H7B H 0.7111 0.1845 0.3824 0.212 Uiso 1 1 calc R
C8 C 0.799(2) 0.177(3) 0.5160(14) 0.130(7) Uani 1 1 d .
H8A H 0.9127 0.1688 0.4875 0.195 Uiso 1 1 calc R
H8B H 0.7665 0.0790 0.5392 0.195 Uiso 1 1 calc R
H8C H 0.7845 0.2388 0.5698 0.195 Uiso 1 1 calc R
C9 C 0.3515(10) 0.1776(10) -0.0270(6) 0.0393(19) Uani 1 1 d .
C10 C 0.4190(11) 0.3154(10) -0.0421(6) 0.0441(19) Uani 1 1 d .
H10 H 0.3959 0.3831 0.0058 0.053 Uiso 1 1 calc R
C11 C 0.5203(13) 0.3506(11) -0.1287(9) 0.057(3) Uani 1 1 d .
H11 H 0.5663 0.4417 -0.1383 0.068 Uiso 1 1 calc R
C12 C 0.5533(12) 0.2527(11) -0.2004(8) 0.057(2) Uani 1 1 d .
H12 H 0.6212 0.2783 -0.2581 0.068 Uiso 1 1 calc R
C13 C 0.4863(12) 0.1147(11) -0.1880(8) 0.052(2) Uani 1 1 d .
H13 H 0.5086 0.0486 -0.2369 0.063 Uiso 1 1 calc R
C14 C 0.3868(10) 0.0793(9) -0.1019(7) 0.0390(18) Uani 1 1 d .
C15 C 0.3099(9) -0.0635(9) -0.0848(6) 0.040(2) Uani 1 1 d .
C16 C 0.3261(12) -0.1776(10) -0.1444(8) 0.051(2) Uani 1 1 d .
H16 H 0.3911 -0.1709 -0.2054 0.061 Uiso 1 1 calc R
C17 C 0.2441(15) -0.3035(12) -0.1128(10) 0.064(3) Uani 1 1 d .
H17 H 0.2535 -0.3813 -0.1533 0.076 Uiso 1 1 calc R
C18 C 0.1496(13) -0.3156(12) -0.0231(9) 0.059(3) Uani 1 1 d .
H18 H 0.0956 -0.4011 -0.0026 0.071 Uiso 1 1 calc R
C19 C 0.1351(10) -0.2010(10) 0.0363(7) 0.046(2) Uani 1 1 d .
C20 C 0.0401(11) -0.1888(10) 0.1363(8) 0.052(2) Uani 1 1 d .
C21 C -0.0546(13) -0.3013(13) 0.1826(10) 0.069(3) Uani 1 1 d .
H21 H -0.0596 -0.3882 0.1524 0.083 Uiso 1 1 calc R
C22 C -0.1415(14) -0.2806(16) 0.2750(11) 0.077(4) Uani 1 1 d .
H22 H -0.2080 -0.3530 0.3063 0.092 Uiso 1 1 calc R
C23 C -0.1298(16) -0.1540(17) 0.3204(10) 0.074(3) Uani 1 1 d .
H23 H -0.1885 -0.1431 0.3824 0.089 Uiso 1 1 calc R
C24 C -0.0344(14) -0.0431(14) 0.2771(8) 0.065(3) Uani 1 1 d .
H24 H -0.0270 0.0405 0.3100 0.078 Uiso 1 1 calc R
C25 C 0.0544(11) -0.0579(11) 0.1798(8) 0.052(2) Uani 1 1 d .

loop_
_atom_site_aniso_label
_atom_site_aniso_U_11
_atom_site_aniso_U_22
_atom_site_aniso_U_33
_atom_site_aniso_U_23
_atom_site_aniso_U_13
_atom_site_aniso_U_12
Au1 0.0337(2) 0.0437(2) 0.0459(3) -0.00883(15) -0.01906(15) 0.00276(14)
N1 0.040(4) 0.040(4) 0.046(5) -0.008(3) -0.019(3) 0.002(3)
C1 0.043(5) 0.055(5) 0.049(6) -0.008(4) -0.016(4) -0.005(4)
C2 0.059(6) 0.049(5) 0.066(7) -0.004(5) -0.023(5) 0.001(4)
C3 0.113(11) 0.062(7) 0.065(8) -0.022(6) -0.039(7) 0.012(7)
C4 0.167(19) 0.124(12) 0.111(14) -0.057(11) -0.075(14) 0.033(13)
C5 0.070(9) 0.31(3) 0.124(14) -0.148(19) -0.026(9) 0.027(14)
C6 0.119(14) 0.142(15) 0.106(13) -0.049(11) -0.049(11) 0.013(12)
C7 0.104(14) 0.29(3) 0.148(17) -0.106(19) -0.053(13) 0.066(17)
C8 0.093(12) 0.19(2) 0.119(14) -0.055(14) -0.061(11) 0.029(13)
C9 0.037(4) 0.049(5) 0.036(5) -0.008(4) -0.022(4) 0.002(4)
C10 0.049(5) 0.049(5) 0.036(5) -0.006(4) -0.010(4) 0.001(4)
C11 0.052(5) 0.050(5) 0.075(8) -0.004(5) -0.029(5) -0.010(4)
C12 0.045(5) 0.058(6) 0.069(7) -0.001(5) -0.015(5) -0.003(4)
C13 0.047(5) 0.057(5) 0.059(6) -0.015(5) -0.024(4) 0.006(4)
C14 0.035(4) 0.042(4) 0.043(5) -0.004(4) -0.016(4) -0.002(3)
C15 0.022(4) 0.049(5) 0.053(6) -0.008(4) -0.022(4) 0.003(3)
C16 0.043(5) 0.052(5) 0.065(7) -0.015(5) -0.022(4) -0.003(4)
C17 0.061(6) 0.049(6) 0.091(10) -0.030(5) -0.029(6) -0.001(5)
C18 0.055(6) 0.054(6) 0.078(8) -0.011(5) -0.028(5) -0.014(5)
C19 0.032(4) 0.048(5) 0.065(6) -0.007(4) -0.024(4) -0.005(4)
C20 0.036(4) 0.054(5) 0.070(7) 0.007(4) -0.031(4) -0.002(4)
C21 0.050(6) 0.070(6) 0.092(9) 0.016(6) -0.037(6) -0.015(5)
C22 0.048(6) 0.096(9) 0.084(10) 0.039(8) -0.019(6) -0.017(6)
C23 0.060(7) 0.103(10) 0.055(7) 0.014(7) -0.009(5) -0.002(6)
C24 0.058(6) 0.079(7) 0.057(7) 0.005(5) -0.018(5) 0.010(5)
C25 0.036(4) 0.059(5) 0.061(6) 0.002(5) -0.012(4) 0.005(4)

loop_
_atom_type_symbol
_atom_type_description
_atom_type_scat_dispersion_real
_atom_type_scat_dispersion_imag
_atom_type_scat_source
Au Au -2.0133 8.8022 'International Tables Vol C Tables 4.2.6.8 and 6.1.1.4'
N N 0.0061 0.0033 'International Tables Vol C Tables 4.2.6.8 and 6.1.1.4'
C C 0.0033 0.0016 'International Tables Vol C Tables 4.2.6.8 and 6.1.1.4'
H H 0.0000 0.0000 'International Tables Vol C Tables 4.2.6.8 and 6.1.1.4'

loop_
_geom_angle_atom_site_label_1
_geom_angle_atom_site_label_2
_geom_angle_atom_site_label_3
_geom_angle
C1 Au1 N1 178.2(3)
C1 Au1 C25 98.7(4)
N1 Au1 C25 80.1(4)
C1 Au1 C9 100.2(4)
N1 Au1 C9 81.0(3)
C25 Au1 C9 161.1(4)
C19 N1 C15 123.0(8)
C19 N1 Au1 119.1(7)
C15 N1 Au1 117.9(6)
C2 C1 Au1 171.6(10)
C1 C2 C3 177.9(13)
C4 C3 C2 113.7(11)
C4 C3 H3A 108.8
C2 C3 H3A 108.8
C4 C3 H3B 108.8
C2 C3 H3B 108.8
H3A C3 H3B 107.7
C5 C4 C3 119(2)
C5 C4 H4A 107.6
C3 C4 H4A 107.6
C5 C4 H4B 107.6
C3 C4 H4B 107.6
H4A C4 H4B 107.0
C4 C5 C6 124(2)
C4 C5 H5A 106.4
C6 C5 H5A 106.4
C4 C5 H5B 106.4
C6 C5 H5B 106.4
H5A C5 H5B 106.5
C7 C6 C5 118(2)
C7 C6 H6A 107.8
C5 C6 H6A 107.8
C7 C6 H6B 107.8
C5 C6 H6B 107.8
H6A C6 H6B 107.2
C6 C7 C8 117(2)
C6 C7 H7A 108.1
C8 C7 H7A 108.1
C6 C7 H7B 108.1
C8 C7 H7B 108.1
H7A C7 H7B 107.3
C7 C8 H8A 109.5
C7 C8 H8B 109.5
H8A C8 H8B 109.5
C7 C8 H8C 109.5
H8A C8 H8C 109.5
H8B C8 H8C 109.5
C10 C9 C14 118.5(9)
C10 C9 Au1 130.4(7)
C14 C9 Au1 111.1(6)
C11 C10 C9 119.7(8)
C11 C10 H10 120.1
C9 C10 H10 120.1
C12 C11 C10 120.7(10)
C12 C11 H11 119.7
C10 C11 H11 119.7
C11 C12 C13 121.0(11)
C11 C12 H12 119.5
C13 C12 H12 119.5
C14 C13 C12 118.4(9)
C14 C13 H13 120.8
C12 C13 H13 120.8
C13 C14 C9 121.8(9)
C13 C14 C15 121.1(8)
C9 C14 C15 117.1(8)
C16 C15 N1 118.6(9)
C16 C15 C14 128.6(9)
N1 C15 C14 112.7(7)
C15 C16 C17 118.9(11)
C15 C16 H16 120.6
C17 C16 H16 120.6
C18 C17 C16 121.2(10)
C18 C17 H17 119.4
C16 C17 H17 119.4
C17 C18 C19 119.4(10)
C17 C18 H18 120.3
C19 C18 H18 120.3
N1 C19 C18 118.9(10)
N1 C19 C20 112.1(8)
C18 C19 C20 129.0(9)
C21 C20 C25 122.9(11)
C21 C20 C19 121.8(10)
C25 C20 C19 115.3(8)
C22 C21 C20 118.3(12)
C22 C21 H21 120.8
C20 C21 H21 120.8
C23 C22 C21 120.5(11)
C23 C22 H22 119.7
C21 C22 H22 119.7
C22 C23 C24 122.1(12)
C22 C23 H23 118.9
C24 C23 H23 118.9
C23 C24 C25 119.3(12)
C23 C24 H24 120.4
C25 C24 H24 120.4
C20 C25 C24 116.8(10)
C20 C25 Au1 113.4(7)
C24 C25 Au1 129.8(8)

loop_
_geom_bond_atom_site_label_1
_geom_bond_atom_site_label_2
_geom_bond_distance
Au1 C1 1.980(10)
Au1 N1 1.995(7)
Au1 C25 2.045(10)
Au1 C9 2.078(9)
N1 C19 1.347(12)
N1 C15 1.365(12)
C1 C2 1.175(14)
C2 C3 1.502(15)
C3 C4 1.460(18)
C3 H3A 0.9700
C3 H3B 0.9700
C4 C5 1.32(2)
C4 H4A 0.9700
C4 H4B 0.9700
C5 C6 1.56(3)
C5 H5A 0.9700
C5 H5B 0.9700
C6 C7 1.39(3)
C6 H6A 0.9700
C6 H6B 0.9700
C7 C8 1.57(3)
C7 H7A 0.9700
C7 H7B 0.9700
C8 H8A 0.9600
C8 H8B 0.9600
C8 H8C 0.9600
C9 C10 1.399(13)
C9 C14 1.407(12)
C10 C11 1.386(15)
C10 H10 0.9300
C11 C12 1.370(15)
C11 H11 0.9300
C12 C13 1.399(14)
C12 H12 0.9300
C13 C14 1.374(15)
C13 H13 0.9300
C14 C15 1.477(12)
C15 C16 1.364(12)
C16 C17 1.383(16)
C16 H16 0.9300
C17 C18 1.366(17)
C17 H17 0.9300
C18 C19 1.366(14)
C18 H18 0.9300
C19 C20 1.494(14)
C20 C21 1.393(14)
C20 C25 1.399(14)
C21 C22 1.39(2)
C21 H21 0.9300
C22 C23 1.37(2)
C22 H22 0.9300
C23 C24 1.374(18)
C23 H23 0.9300
C24 C25 1.445(15)
C24 H24 0.9300
